data_4020926
loop_
_publ_author_name
'Daniel B. Werz'
'Rolf Gleiter'
'Frank Rominger'

_publ_section_title
;
 Cyclic Tetra- and Hexaynes Containing 1,4-Donor-Substituted
 Butadiyne Units: Synthesis and Supramolecular Organization
;
_journal_name_full 'Journal of Organic Chemistry'
_journal_page_first 2945
_journal_page_last 2952
_journal_paper_doi 10.1021/jo035882+
_journal_volume 69
_journal_year 2004
_chemical_formula_sum 'C9 H12 O S2'
_chemical_formula_weight 200.31
_chemical_name_common 4
_space_group_IT_number 29
_symmetry_cell_setting orthorhombic
_symmetry_space_group_name_Hall 'P 2c -2ac'
_symmetry_space_group_name_H-M 'P c a 21'
_cell_angle_alpha 90.00
_cell_angle_beta 90.00
_cell_angle_gamma 90.00
_cell_formula_units_Z 8
_cell_length_a 10.5789(2)
_cell_length_b 5.16850(10)
_cell_length_c 36.6393(7)
_cell_measurement_temperature 200(2)
_cell_volume 2003.33(7)
_diffrn_ambient_temperature 200(2)
_exptl_crystal_density_diffrn 1.328
_cod_depositor_comments
;
The following automatic conversions were performed:
'_symmetry_cell_setting' value 'Orthorhombic' changed to 'orthorhombic'
according to '/home/saulius/struct/CIF-dictionaries/cif_core.dic'
dictionary named 'cif_core.dic' version 2.4.1 from 2010-06-29.

Automatic conversion script
Id: cif_fix_enum 1527 2010-12-29 10:47:43Z saulius 
;
_cod_database_code 4020926

loop_
_symmetry_equiv_pos_as_xyz
'x, y, z'
'-x, -y, z+1/2'
'x+1/2, -y, z'
'-x+1/2, y, z+1/2'

loop_
_atom_site_label
_atom_site_type_symbol
_atom_site_fract_x
_atom_site_fract_y
_atom_site_fract_z
_atom_site_U_iso_or_equiv
_atom_site_adp_type
_atom_site_occupancy
_atom_site_symmetry_multiplicity
_atom_site_calc_flag
_atom_site_refinement_flags
_atom_site_disorder_assembly
_atom_site_disorder_group
S1_1 S -0.77967(8) -0.15271(14) -0.267272(19) 0.03088(18) Uani 1 1 d . . .
S2_1 S -0.66147(9) -0.3859(2) -0.40112(2) 0.0440(2) Uani 1 1 d . . .
C2_1 C -0.7314(4) -0.4855(6) -0.27057(15) 0.0296(10) Uani 1 1 d . . .
H2A_1 H -0.724(4) -0.552(9) -0.2452(12) 0.034(11) Uiso 1 1 d . . .
H2B_1 H -0.798(3) -0.593(7) -0.2883(9) 0.027(8) Uiso 1 1 d . . .
C3_1 C -0.5994(4) -0.5154(7) -0.28952(15) 0.0331(11) Uani 1 1 d . . .
H3A_1 H -0.544(4) -0.413(9) -0.2762(12) 0.036(10) Uiso 1 1 d . . .
H3B_1 H -0.581(3) -0.709(7) -0.2905(9) 0.026(8) Uiso 1 1 d . . .
C4_1 C -0.5835(3) -0.4078(8) -0.32861(9) 0.0311(7) Uani 1 1 d . . .
H4A_1 H -0.596(4) -0.207(8) -0.3332(11) 0.037(10) Uiso 1 1 d . . .
H4B_1 H -0.514(4) -0.446(7) -0.3366(10) 0.025(8) Uiso 1 1 d . . .
C5_1 C -0.6702(4) -0.5389(8) -0.35565(13) 0.0314(8) Uani 1 1 d . . .
H5A_1 H -0.767(4) -0.531(7) -0.3497(10) 0.023(9) Uiso 1 1 d . . .
H5B_1 H -0.641(3) -0.738(7) -0.3614(9) 0.030(9) Uiso 1 1 d . . .
C7_1 C -0.7980(4) -0.1942(7) -0.40623(9) 0.0365(7) Uani 1 1 d . . .
C8_1 C -0.8731(3) -0.0867(8) -0.38059(9) 0.0333(7) Uani 1 1 d . . .
H8_1 H -0.966(4) 0.008(9) -0.3904(13) 0.051(14) Uiso 1 1 d . . .
C9_1 C -0.8505(3) -0.0910(6) -0.34267(8) 0.0273(6) Uani 1 1 d . . .
C10_1 C -0.8258(3) -0.0985(6) -0.31057(8) 0.0270(6) Uani 1 1 d . . .
O11_1 O -0.8168(3) -0.1716(6) -0.44274(7) 0.0527(7) Uani 1 1 d . . .
C12_1 C -0.9052(7) 0.0188(12) -0.45433(13) 0.071(2) Uani 1 1 d . . .
H12A_1 H -0.8816 0.1873 -0.4441 0.107 Uiso 1 1 calc R . .
H12B_1 H -0.9899 -0.0285 -0.4458 0.107 Uiso 1 1 calc R . .
H12C_1 H -0.9051 0.0288 -0.4810 0.107 Uiso 1 1 calc R . .
S1_2 S -0.47300(8) -0.35025(14) -0.196282(19) 0.03119(18) Uani 1 1 d . . .
S2_2 S -0.59052(9) -0.1120(2) -0.06263(2) 0.0435(2) Uani 1 1 d . . .
C2_2 C -0.5349(4) -0.0152(6) -0.19074(14) 0.0256(9) Uani 1 1 d . . .
H2A_2 H -0.534(4) 0.044(8) -0.2162(12) 0.025(10) Uiso 1 1 d . . .
H2B_2 H -0.474(3) 0.044(5) -0.1821(8) 0.001(6) Uiso 1 1 d . . .
C3_2 C -0.6593(4) 0.0168(9) -0.17344(14) 0.0388(12) Uani 1 1 d . . .
H3A_2 H -0.726(4) -0.059(8) -0.1899(10) 0.029(9) Uiso 1 1 d . . .
H3B_2 H -0.690(8) 0.151(15) -0.166(3) 0.15(3) Uiso 1 1 d . . .
C4_2 C -0.6695(3) -0.0969(6) -0.13526(9) 0.0285(6) Uani 1 1 d . . .
H4A_2 H -0.765(3) -0.069(6) -0.1246(8) 0.009(6) Uiso 1 1 d . . .
H4B_2 H -0.650(3) -0.274(7) -0.1371(8) 0.017(7) Uiso 1 1 d . . .
C5_2 C -0.5848(4) 0.0344(7) -0.10672(13) 0.0287(8) Uani 1 1 d . . .
H5A_2 H -0.505(5) 0.044(10) -0.1126(14) 0.044(13) Uiso 1 1 d . . .
H5B_2 H -0.615(4) 0.178(7) -0.1019(10) 0.029(9) Uiso 1 1 d . . .
C7_2 C -0.4519(4) -0.2998(8) -0.05782(9) 0.0401(8) Uani 1 1 d . . .
C8_2 C -0.3779(3) -0.4122(8) -0.08251(10) 0.0349(7) Uani 1 1 d . . .
H8_2 H -0.327(3) -0.499(6) -0.0755(8) 0.007(7) Uiso 1 1 d . . .
C9_2 C -0.4030(3) -0.4068(6) -0.12094(9) 0.0291(6) Uani 1 1 d . . .
C10_2 C -0.4268(3) -0.4035(6) -0.15260(8) 0.0267(6) Uani 1 1 d . . .
O11_2 O -0.4345(3) -0.3197(7) -0.02119(7) 0.0612(8) Uani 1 1 d . . .
C12_2 C -0.3432(8) -0.5060(14) -0.0075(2) 0.091(3) Uani 1 1 d . . .
H12A_2 H -0.2575 -0.4455 -0.0129 0.137 Uiso 1 1 calc R . .
H12B_2 H -0.3573 -0.6738 -0.0192 0.137 Uiso 1 1 calc R . .
H12C_2 H -0.3534 -0.5242 0.0190 0.137 Uiso 1 1 calc R . .

loop_
_atom_site_aniso_label
_atom_site_aniso_U_11
_atom_site_aniso_U_22
_atom_site_aniso_U_33
_atom_site_aniso_U_23
_atom_site_aniso_U_13
_atom_site_aniso_U_12
S1_1 0.0397(4) 0.0286(3) 0.0244(3) -0.0028(3) 0.0009(3) 0.0002(3)
S2_1 0.0406(5) 0.0628(7) 0.0288(4) -0.0032(4) 0.0084(3) 0.0066(4)
C2_1 0.0203(18) 0.039(2) 0.030(2) 0.0005(13) 0.0079(16) 0.0085(11)
C3_1 0.028(2) 0.030(2) 0.042(3) 0.0053(13) -0.0052(18) 0.0034(12)
C4_1 0.0188(15) 0.045(2) 0.0301(17) -0.0008(14) 0.0036(12) 0.0002(13)
C5_1 0.032(2) 0.0315(15) 0.0308(19) 0.0036(15) 0.0051(15) -0.0027(14)
C7_1 0.0426(18) 0.0395(18) 0.0275(16) -0.0026(13) -0.0031(13) -0.0034(14)
C8_1 0.0354(17) 0.0347(19) 0.0297(17) -0.0011(14) -0.0053(13) 0.0021(15)
C9_1 0.0267(15) 0.0284(17) 0.0269(15) -0.0025(12) 0.0035(12) 0.0014(11)
C10_1 0.0263(15) 0.0266(16) 0.0282(15) -0.0019(11) 0.0047(12) 0.0007(11)
O11_1 0.0665(19) 0.068(2) 0.0236(12) -0.0056(11) -0.0017(13) 0.0098(15)
C12_1 0.106(6) 0.099(5) 0.0096(16) -0.0014(17) -0.012(2) 0.029(3)
S1_2 0.0388(4) 0.0285(3) 0.0262(4) -0.0037(3) 0.0000(3) 0.0015(3)
S2_2 0.0413(5) 0.0628(7) 0.0262(4) 0.0018(4) 0.0078(3) 0.0074(4)
C2_2 0.0256(18) 0.0229(16) 0.028(2) 0.0064(11) 0.0029(14) -0.0063(11)
C3_2 0.026(2) 0.067(3) 0.024(2) 0.0016(15) 0.0040(17) 0.0096(15)
C4_2 0.0224(15) 0.0294(19) 0.0337(17) 0.0001(13) 0.0022(12) -0.0020(11)
C5_2 0.029(2) 0.0234(15) 0.0340(19) -0.0067(14) 0.0084(14) 0.0028(13)
C7_2 0.0426(19) 0.053(2) 0.0253(17) 0.0031(14) -0.0011(14) -0.0055(16)
C8_2 0.0331(18) 0.039(2) 0.0328(18) 0.0096(15) -0.0050(13) 0.0028(16)
C9_2 0.0276(15) 0.0199(16) 0.0399(18) 0.0012(12) 0.0032(13) 0.0014(11)
C10_2 0.0313(15) 0.0214(15) 0.0275(15) -0.0009(11) 0.0011(12) 0.0024(12)
O11_2 0.072(2) 0.088(2) 0.0235(13) 0.0059(13) -0.0069(13) 0.0215(17)
C12_2 0.100(6) 0.109(6) 0.064(4) 0.029(3) -0.018(4) 0.047(4)

loop_
_geom_bond_atom_site_label_1
_geom_bond_atom_site_label_2
_geom_bond_distance
_geom_bond_site_symmetry_2
_geom_bond_publ_flag
S1_1 C10_1 1.683(3) . ?
S1_1 C2_1 1.798(3) . ?
S2_1 C7_1 1.761(4) . ?
S2_1 C5_1 1.846(5) . ?
C2_1 C3_1 1.567(6) . ?
C3_1 C4_1 1.546(6) . ?
C4_1 C5_1 1.511(5) . ?
C7_1 C8_1 1.350(5) . ?
C7_1 O11_1 1.358(4) . ?
C8_1 C9_1 1.410(4) . ?
C9_1 C10_1 1.205(5) . ?
O11_1 C12_1 1.423(6) . ?
S1_2 C10_2 1.696(3) . ?
S1_2 C2_2 1.863(3) . ?
S2_2 C7_2 1.767(4) . ?
S2_2 C5_2 1.785(5) . ?
C2_2 C3_2 1.470(6) . ?
C3_2 C4_2 1.521(6) . ?
C4_2 C5_2 1.535(5) . ?
C7_2 C8_2 1.330(6) . ?
C7_2 O11_2 1.358(4) . ?
C8_2 C9_2 1.433(5) . ?
C9_2 C10_2 1.187(5) . ?
O11_2 C12_2 1.453(6) . ?

loop_
_cod_related_entry_id
_cod_related_entry_database
_cod_related_entry_code
1 ChemSpider 10192650
